data_7011381
loop_
_publ_author_name
'Hitoshi Miyasaka'
'Rodolphe Cl\'erac'
'Tomohiko Ishii'
'Ho-Chol Chang'
'Susumu Kitagawa'
'Masahiro Yamashita'

_publ_section_title
;
 Out-of-plane dimers of Mn(III) quadridentate Schiff-base complexes
 with saltmen2&#x2212; and naphtmen2&#x2212; ligands: structure
 analysis and ferromagnetic exchange
;
_journal_issue 7
_journal_name_full 'J. Chem. Soc., Dalton Trans.'
_journal_page_first 1528
_journal_page_last 1534
_journal_paper_doi 10.1039/b111094m
_journal_year 2002
_chemical_formula_moiety 'C21 H22 N3 Mn O2 S '
_chemical_formula_sum 'C21 H22 Mn N3 O2 S'
_chemical_formula_weight 435.42
_space_group_IT_number 14
_symmetry_cell_setting monoclinic
_symmetry_Int_Tables_number 14
_symmetry_space_group_name_Hall '-P 2ybc'
_symmetry_space_group_name_H-M 'P 1 21/c 1'
_cell_angle_alpha 90
_cell_angle_beta 95.7988(6)
_cell_angle_gamma 90
_cell_formula_units_Z 4
_cell_length_a 8.2800(6)
_cell_length_b 19.873(2)
_cell_length_c 12.1163(3)
_cell_measurement_temperature 293.2
_cell_volume 1983.5(3)
_computing_data_reduction 'teXsan Ver. 1.11'
_computing_publication_material 'teXsan Ver. 1.11'
_computing_structure_refinement 'teXsan Ver. 1.10'
_computing_structure_solution SIR92
_diffrn_measured_fraction_theta_full 0.9660
_diffrn_measured_fraction_theta_max 0.9660
_diffrn_measurement_device_type 'Rigaku/MSC Mercury CCD'
_diffrn_measurement_method \w
_diffrn_radiation_type 'Mo K\a'
_diffrn_radiation_wavelength 0.7107
_diffrn_reflns_av_R_equivalents 0.021
_diffrn_reflns_limit_h_max 10
_diffrn_reflns_limit_h_min -9
_diffrn_reflns_limit_k_max 25
_diffrn_reflns_limit_k_min -25
_diffrn_reflns_limit_l_max 11
_diffrn_reflns_limit_l_min -15
_diffrn_reflns_number 14364
_diffrn_reflns_theta_full 27.39
_diffrn_reflns_theta_max 27.39
_exptl_absorpt_coefficient_mu 0.793
_exptl_absorpt_correction_T_max 0.939
_exptl_absorpt_correction_T_min 0.939
_exptl_absorpt_correction_type none
_exptl_crystal_colour brown
_exptl_crystal_density_diffrn 1.458
_exptl_crystal_density_method 'not measured'
_exptl_crystal_description prismatic
_exptl_crystal_F_000 904.00
_exptl_crystal_size_max 0.250
_exptl_crystal_size_mid 0.180
_exptl_crystal_size_min 0.080
_refine_diff_density_max 0.52
_refine_diff_density_min -0.52
_refine_ls_extinction_method none
_refine_ls_goodness_of_fit_ref 1.675
_refine_ls_hydrogen_treatment noref
_refine_ls_number_parameters 253
_refine_ls_number_reflns 4354
_refine_ls_R_factor_gt 0.0422
_refine_ls_shift/su_max 0.0049
_refine_ls_structure_factor_coef Fsqd
_refine_ls_weighting_details 'w = 1/[\s^2^(Fo^2^) + (0.05000(Max(Fo^2^,0) + 2Fc^2^)/3)^2^]'
_refine_ls_weighting_scheme calc
_refine_ls_wR_factor_ref 0.1381
_reflns_number_gt 3406
_reflns_number_total 4354
_reflns_threshold_expression F^2^>2.0\s(F^2^)
_cod_data_source_file b111094m.txt
_cod_data_source_block '[Mn(saltmen)(NCS)]'
_cod_original_cell_volume 1983.5(2)
_cod_original_formula_sum 'C21 H22 N3 Mn O2 S '
_cod_database_code 7011381

loop_
_symmetry_equiv_pos_as_xyz
x,y,z
-x,1/2+y,1/2-z
-x,-y,-z
x,1/2-y,1/2+z

loop_
_atom_site_label
_atom_site_type_symbol
_atom_site_fract_x
_atom_site_fract_y
_atom_site_fract_z
_atom_site_U_iso_or_equiv
_atom_site_adp_type
_atom_site_occupancy
_atom_site_calc_flag
_atom_site_refinement_flags
_atom_site_disorder_assembly
_atom_site_disorder_group
Mn(1) Mn 0.59507(4) 0.08485(2) 0.43605(3) 0.0384(1) Uani 1.00 d . . .
S(1) S 0.89489(10) 0.16879(5) 0.13482(7) 0.0632(2) Uani 1.00 d . . .
O(1) O 0.7649(2) 0.04192(10) 0.5223(2) 0.0496(5) Uani 1.00 d . . .
O(2) O 0.5491(2) 0.00638(9) 0.3533(2) 0.0506(5) Uani 1.00 d . . .
N(1) N 0.5920(2) 0.16097(10) 0.5425(2) 0.0353(5) Uani 1.00 d . . .
N(2) N 0.3806(2) 0.12410(9) 0.3821(2) 0.0338(5) Uani 1.00 d . . .
N(3) N 0.7348(3) 0.1295(1) 0.3149(2) 0.0594(8) Uani 1.00 d . . .
C(1) C 0.8521(3) 0.0621(1) 0.6130(2) 0.0370(6) Uani 1.00 d . . .
C(2) C 0.9815(3) 0.0208(1) 0.6575(2) 0.0426(7) Uani 1.00 d . . .
C(3) C 1.0741(3) 0.0394(1) 0.7529(2) 0.0496(7) Uani 1.00 d . . .
C(4) C 1.0452(4) 0.0989(2) 0.8077(2) 0.0570(9) Uani 1.00 d . . .
C(5) C 0.9217(3) 0.1401(2) 0.7654(2) 0.0503(8) Uani 1.00 d . . .
C(6) C 0.8223(3) 0.1229(1) 0.6677(2) 0.0394(6) Uani 1.00 d . . .
C(7) C 0.6939(3) 0.1678(1) 0.6300(2) 0.0389(6) Uani 1.00 d . . .
C(8) C 0.4667(3) 0.2143(1) 0.5097(2) 0.0378(6) Uani 1.00 d . . .
C(9) C 0.4280(4) 0.2573(1) 0.6072(3) 0.0535(8) Uani 1.00 d . . .
C(10) C 0.5382(4) 0.2587(1) 0.4233(3) 0.0506(8) Uani 1.00 d . . .
C(11) C 0.3148(3) 0.1744(1) 0.4582(2) 0.0350(6) Uani 1.00 d . . .
C(12) C 0.1875(3) 0.2209(1) 0.3978(2) 0.0472(7) Uani 1.00 d . . .
C(13) C 0.2365(3) 0.1338(2) 0.5450(2) 0.0494(8) Uani 1.00 d . . .
C(14) C 0.2989(3) 0.1052(1) 0.2911(2) 0.0379(6) Uani 1.00 d . . .
C(15) C 0.3415(3) 0.0516(1) 0.2209(2) 0.0386(6) Uani 1.00 d . . .
C(16) C 0.2478(3) 0.0433(1) 0.1179(2) 0.0471(7) Uani 1.00 d . . .
C(17) C 0.2733(4) -0.0095(2) 0.0495(2) 0.0545(8) Uani 1.00 d . . .
C(18) C 0.3961(4) -0.0556(1) 0.0828(2) 0.0528(8) Uani 1.00 d . . .
C(19) C 0.4875(3) -0.0497(1) 0.1827(2) 0.0476(7) Uani 1.00 d . . .
C(20) C 0.4629(3) 0.0038(1) 0.2545(2) 0.0387(6) Uani 1.00 d . . .
C(21) C 0.8015(3) 0.1454(1) 0.2398(2) 0.0441(7) Uani 1.00 d . . .
H(1) H 1.0043 -0.0200 0.6212 0.0511 Uiso 1.00 calc . . .
H(2) H 1.1601 0.0109 0.7822 0.0595 Uiso 1.00 calc . . .
H(3) H 1.1105 0.1109 0.8738 0.0685 Uiso 1.00 calc . . .
H(4) H 0.9023 0.1810 0.8024 0.0603 Uiso 1.00 calc . . .
H(5) H 0.6819 0.2067 0.6738 0.0466 Uiso 1.00 calc . . .
H(6) H 0.5244 0.2784 0.6393 0.0642 Uiso 1.00 calc . . .
H(7) H 0.3508 0.2907 0.5821 0.0642 Uiso 1.00 calc . . .
H(8) H 0.3846 0.2298 0.6610 0.0642 Uiso 1.00 calc . . .
H(9) H 0.6369 0.2782 0.4551 0.0607 Uiso 1.00 calc . . .
H(10) H 0.5588 0.2321 0.3611 0.0607 Uiso 1.00 calc . . .
H(11) H 0.4633 0.2934 0.4001 0.0607 Uiso 1.00 calc . . .
H(12) H 0.1462 0.2505 0.4497 0.0566 Uiso 1.00 calc . . .
H(13) H 0.2360 0.2464 0.3436 0.0566 Uiso 1.00 calc . . .
H(14) H 0.1013 0.1946 0.3625 0.0566 Uiso 1.00 calc . . .
H(15) H 0.1921 0.1636 0.5954 0.0593 Uiso 1.00 calc . . .
H(16) H 0.1525 0.1065 0.5095 0.0593 Uiso 1.00 calc . . .
H(17) H 0.3160 0.1060 0.5844 0.0593 Uiso 1.00 calc . . .
H(18) H 0.2017 0.1291 0.2687 0.0454 Uiso 1.00 calc . . .
H(19) H 0.1651 0.0751 0.0957 0.0565 Uiso 1.00 calc . . .
H(20) H 0.2088 -0.0147 -0.0194 0.0653 Uiso 1.00 calc . . .
H(21) H 0.4165 -0.0918 0.0349 0.0634 Uiso 1.00 calc . . .
H(22) H 0.5687 -0.0823 0.2038 0.0571 Uiso 1.00 calc . . .

loop_
_atom_site_aniso_label
_atom_site_aniso_U_11
_atom_site_aniso_U_22
_atom_site_aniso_U_33
_atom_site_aniso_U_12
_atom_site_aniso_U_13
_atom_site_aniso_U_23
Mn(1) 0.0346(2) 0.0372(2) 0.0414(2) 0.0061(1) -0.0058(2) -0.0078(2)
S(1) 0.0544(4) 0.0809(6) 0.0542(5) 0.0146(4) 0.0053(4) 0.0099(4)
O(1) 0.0472(10) 0.048(1) 0.050(1) 0.0128(8) -0.0123(8) -0.0112(8)
O(2) 0.055(1) 0.0408(10) 0.052(1) 0.0121(8) -0.0139(9) -0.0114(8)
N(1) 0.0351(10) 0.0341(10) 0.036(1) 0.0021(8) -0.0015(8) -0.0022(8)
N(2) 0.0323(9) 0.0308(10) 0.037(1) 0.0019(8) -0.0016(8) -0.0030(8)
N(3) 0.054(1) 0.067(2) 0.057(2) 0.003(1) 0.009(1) -0.001(1)
C(1) 0.032(1) 0.042(1) 0.036(1) -0.0014(10) 0.0006(9) 0.005(1)
C(2) 0.037(1) 0.042(1) 0.048(1) 0.002(1) 0.000(1) 0.009(1)
C(3) 0.039(1) 0.056(2) 0.052(2) 0.002(1) -0.007(1) 0.014(1)
C(4) 0.054(2) 0.069(2) 0.044(2) 0.002(1) -0.016(1) 0.002(1)
C(5) 0.048(1) 0.055(2) 0.044(2) 0.004(1) -0.011(1) -0.007(1)
C(6) 0.035(1) 0.045(1) 0.038(1) -0.001(1) -0.0005(10) 0.003(1)
C(7) 0.040(1) 0.039(1) 0.037(1) -0.002(1) 0.000(1) -0.0043(10)
C(8) 0.041(1) 0.032(1) 0.038(1) 0.0047(10) -0.005(1) -0.0026(10)
C(9) 0.055(2) 0.051(2) 0.052(2) 0.016(1) -0.009(1) -0.016(1)
C(10) 0.055(2) 0.038(1) 0.057(2) -0.007(1) -0.003(1) 0.008(1)
C(11) 0.032(1) 0.034(1) 0.037(1) 0.0053(9) -0.0031(9) -0.0032(9)
C(12) 0.048(1) 0.042(1) 0.048(1) 0.014(1) -0.010(1) -0.004(1)
C(13) 0.049(1) 0.049(2) 0.051(2) 0.000(1) 0.011(1) 0.002(1)
C(14) 0.035(1) 0.038(1) 0.039(1) 0.0008(10) -0.0016(10) 0.000(1)
C(15) 0.038(1) 0.039(1) 0.039(1) -0.003(1) 0.0022(10) -0.0035(10)
C(16) 0.048(1) 0.050(2) 0.042(1) 0.002(1) -0.004(1) -0.003(1)
C(17) 0.067(2) 0.055(2) 0.039(1) -0.005(1) -0.007(1) -0.008(1)
C(18) 0.069(2) 0.042(1) 0.047(2) -0.002(1) 0.007(1) -0.013(1)
C(19) 0.051(1) 0.038(1) 0.053(2) -0.001(1) 0.002(1) -0.006(1)
C(20) 0.037(1) 0.038(1) 0.040(1) -0.0047(10) 0.0005(10) -0.006(1)
C(21) 0.037(1) 0.044(1) 0.048(2) 0.008(1) -0.007(1) -0.007(1)

loop_
_atom_type_symbol
_atom_type_description
_atom_type_scat_dispersion_real
_atom_type_scat_dispersion_imag
_atom_type_scat_source
C C 0.003 0.002
;International Tables for Crystallography
(1992, Vol. C, Tables 4.2.6.8 and 6.1.1.1)
;
H H 0.000 0.000
;International Tables for Crystallography
(1992, Vol. C, Table 6.1.1.2)
;
N N 0.006 0.003
;International Tables for Crystallography
(1992, Vol. C, Tables 4.2.6.8 and 6.1.1.1)
;
O O 0.011 0.006
;International Tables for Crystallography
(1992, Vol. C, Tables 4.2.6.8 and 6.1.1.1)
;
S S 0.125 0.123
;International Tables for Crystallography
(1992, Vol. C, Tables 4.2.6.8 and 6.1.1.1)
;
Mn Mn 0.337 0.728
;International Tables for Crystallography
(1992, Vol. C, Tables 4.2.6.8 and 6.1.1.1)
;

loop_
_geom_angle_atom_site_label_1
_geom_angle_atom_site_label_2
_geom_angle_atom_site_label_3
_geom_angle
_geom_angle_site_symmetry_1
_geom_angle_site_symmetry_2
_geom_angle_site_symmetry_3
_geom_angle_publ_flag
O(1) Mn(1) O(2) 91.13(8) . . . yes
O(1) Mn(1) N(1) 92.47(8) . . . yes
O(1) Mn(1) N(2) 163.39(9) . . . yes
O(1) Mn(1) N(3) 98.25(10) . . . yes
O(2) Mn(1) N(1) 164.85(9) . . . yes
O(2) Mn(1) N(2) 91.40(8) . . . yes
O(2) Mn(1) N(3) 94.2(1) . . . yes
N(1) Mn(1) N(2) 81.09(8) . . . yes
N(1) Mn(1) N(3) 99.87(9) . . . yes
N(2) Mn(1) N(3) 97.93(9) . . . yes
Mn(1) O(1) C(1) 130.2(2) . . . yes
Mn(1) O(2) C(20) 125.1(2) . . . yes
Mn(1) N(1) C(7) 124.1(2) . . . yes
Mn(1) N(1) C(8) 114.7(1) . . . yes
C(7) N(1) C(8) 121.1(2) . . . yes
Mn(1) N(2) C(11) 115.3(1) . . . yes
Mn(1) N(2) C(14) 122.7(2) . . . yes
C(11) N(2) C(14) 121.8(2) . . . yes
Mn(1) N(3) C(21) 169.6(2) . . . yes
O(1) C(1) C(2) 118.2(2) . . . yes
O(1) C(1) C(6) 123.2(2) . . . yes
C(2) C(1) C(6) 118.7(2) . . . yes
C(1) C(2) C(3) 120.2(3) . . . yes
C(2) C(3) C(4) 121.5(2) . . . yes
C(3) C(4) C(5) 119.3(3) . . . yes
C(4) C(5) C(6) 121.2(3) . . . yes
C(1) C(6) C(5) 119.1(2) . . . yes
C(1) C(6) C(7) 122.9(2) . . . yes
C(5) C(6) C(7) 117.9(2) . . . yes
N(1) C(7) C(6) 126.9(2) . . . yes
N(1) C(8) C(9) 112.7(2) . . . yes
N(1) C(8) C(10) 106.3(2) . . . yes
N(1) C(8) C(11) 104.7(2) . . . yes
C(9) C(8) C(10) 109.4(2) . . . yes
C(9) C(8) C(11) 111.8(2) . . . yes
C(10) C(8) C(11) 111.7(2) . . . yes
N(2) C(11) C(8) 104.8(2) . . . yes
N(2) C(11) C(12) 112.6(2) . . . yes
N(2) C(11) C(13) 106.2(2) . . . yes
C(8) C(11) C(12) 111.9(2) . . . yes
C(8) C(11) C(13) 112.0(2) . . . yes
C(12) C(11) C(13) 109.2(2) . . . yes
N(2) C(14) C(15) 125.9(2) . . . yes
C(14) C(15) C(16) 117.8(2) . . . yes
C(14) C(15) C(20) 122.7(2) . . . yes
C(16) C(15) C(20) 119.2(2) . . . yes
C(15) C(16) C(17) 121.4(3) . . . yes
C(16) C(17) C(18) 118.7(2) . . . yes
C(17) C(18) C(19) 121.4(3) . . . yes
C(18) C(19) C(20) 120.8(3) . . . yes
O(2) C(20) C(15) 122.4(2) . . . yes
O(2) C(20) C(19) 119.2(2) . . . yes
C(15) C(20) C(19) 118.3(2) . . . yes
S(1) C(21) N(3) 179.2(3) . . . yes

loop_
_geom_bond_atom_site_label_1
_geom_bond_atom_site_label_2
_geom_bond_distance
_geom_bond_site_symmetry_1
_geom_bond_site_symmetry_2
_geom_bond_publ_flag
Mn(1) O(1) 1.871(2) . . yes
Mn(1) O(2) 1.872(2) . . yes
Mn(1) N(1) 1.989(2) . . yes
Mn(1) N(2) 1.988(2) . . yes
Mn(1) N(3) 2.151(3) . . yes
S(1) C(21) 1.622(3) . . yes
O(1) C(1) 1.316(3) . . yes
O(2) C(20) 1.331(3) . . yes
N(1) C(7) 1.293(3) . . yes
N(1) C(8) 1.507(3) . . yes
N(2) C(11) 1.498(3) . . yes
N(2) C(14) 1.290(3) . . yes
N(3) C(21) 1.155(4) . . yes
C(1) C(2) 1.413(3) . . yes
C(1) C(6) 1.410(4) . . yes
C(2) C(3) 1.372(4) . . yes
C(3) C(4) 1.389(4) . . yes
C(4) C(5) 1.368(4) . . yes
C(5) C(6) 1.414(3) . . yes
C(6) C(7) 1.428(3) . . yes
C(8) C(9) 1.518(4) . . yes
C(8) C(10) 1.534(4) . . yes
C(8) C(11) 1.562(3) . . yes
C(11) C(12) 1.531(3) . . yes
C(11) C(13) 1.522(4) . . yes
C(14) C(15) 1.430(4) . . yes
C(15) C(16) 1.411(3) . . yes
C(15) C(20) 1.413(3) . . yes
C(16) C(17) 1.366(4) . . yes
C(17) C(18) 1.398(4) . . yes
C(18) C(19) 1.367(4) . . yes
C(19) C(20) 1.402(4) . . yes

loop_
_geom_contact_atom_site_label_1
_geom_contact_atom_site_label_2
_geom_contact_distance
_geom_contact_site_symmetry_1
_geom_contact_site_symmetry_2
_geom_contact_publ_flag
Mn(1) O(2) 3.441(2) . 3_656 ?
O(1) O(2) 3.279(3) . 3_656 ?
O(1) C(2) 3.411(4) . 3_756 ?
O(1) C(20) 3.568(3) . 3_656 ?
O(1) C(13) 3.586(4) . 3_656 ?
O(2) C(13) 3.462(3) . 3_656 ?
C(1) C(20) 3.456(4) . 3_656 ?
C(1) C(15) 3.519(4) . 3_656 ?
C(2) C(13) 3.455(4) . 1_655 ?
C(2) C(15) 3.492(4) . 3_656 ?
C(2) C(14) 3.514(4) . 3_656 ?
C(3) C(13) 3.515(4) . 1_655 ?
C(6) C(19) 3.594(4) . 3_656 ?
C(17) C(18) 3.553(5) . 3_655 ?
C(18) C(18) 3.545(6) . 3_655 ?
